data_2243900
loop_
_publ_author_name
'Ma, Jie'
'Zhang, Wen-Zhi'
'Liu, Yong'
'Yi, Wen-Tao'

_publ_section_title
;
 Synthesis, crystal structure and magnetic properties of
 poly[[diaqua{\m~6~-2-[bis(carboxylatomethyl)amino]terephthalato}dicobalt(II)]
 1.6-hydrate]
;
_journal_coeditor_code WM5615
_journal_issue 9
_journal_name_full 'Acta Crystallographica Section E'
_journal_page_first
;
;
_journal_paper_doi 10.1107/S2056989021008355
_journal_volume 77
_journal_year 2021
_chemical_formula_iupac '[Co2 (C12 H7 N O8 )(H2 O)2], (H2 O)1.6'
_chemical_formula_moiety '[Co2 (C12 H7 N O8 )(H2 O)2] , 1.6H2 O'
_chemical_formula_sum 'C12 H14.2 Co2 N O11.6'
_chemical_formula_weight 475.90
_chemical_name_systematic
;Poly[[diaqua{\m~6~-2-[bis(carboxylatomethyl)amino]terephthalato}dicobalt(II)]
1.6-hydrate]
;
_space_group_crystal_system triclinic
_space_group_IT_number 2
_space_group_name_Hall '-P 1'
_space_group_name_H-M_alt 'P -1'
_atom_sites_solution_hydrogens mixed
_atom_sites_solution_primary direct
_audit_creation_method
;
Olex2 1.3
(compiled 2020.11.12 svn.r5f609507 for OlexSys, GUI svn.r6272)
;
_cell_angle_alpha 93.859(3)
_cell_angle_beta 105.571(4)
_cell_angle_gamma 99.483(5)
_cell_formula_units_Z 2
_cell_length_a 9.0064(9)
_cell_length_b 9.2340(8)
_cell_length_c 9.8426(9)
_cell_measurement_reflns_used 1889
_cell_measurement_temperature 293.15
_cell_measurement_theta_max 27.5087
_cell_measurement_theta_min 2.2518
_cell_volume 772.37(13)
_computing_cell_refinement
;
CrystalClear (Rigaku, 2008)
;
_computing_data_collection
;
CrystalClear (Rigaku, 2008)
;
_computing_data_reduction
;
CrystalClear (Rigaku, 2008)
;
_computing_molecular_graphics
;
<i>OLEX2</i> (Dolomanov <i>et al.</i>,  2009)
;
_computing_publication_material
;
publCIF (Westrip, 2010)
;
_computing_structure_refinement
;
SHELXL  (Sheldrick, 2015)
;
_computing_structure_solution
;
SHELXS  (Sheldrick, 2008)
;
_diffrn_ambient_temperature 293.15
_diffrn_detector_area_resol_mean 28.5714
_diffrn_measured_fraction_theta_full 0.963
_diffrn_measured_fraction_theta_max 0.963
_diffrn_measurement_device_type 'Rigaku Saturn70 (4x4 bin mode)'
_diffrn_measurement_method CCD_Profile_fitting
_diffrn_radiation_monochromator 'Graphite Monochromator'
_diffrn_radiation_type MoK\a
_diffrn_radiation_wavelength 0.71073
_diffrn_reflns_av_R_equivalents 0.0220
_diffrn_reflns_av_unetI/netI 0.0340
_diffrn_reflns_limit_h_max 10
_diffrn_reflns_limit_h_min -10
_diffrn_reflns_limit_k_max 10
_diffrn_reflns_limit_k_min -10
_diffrn_reflns_limit_l_max 11
_diffrn_reflns_limit_l_min -11
_diffrn_reflns_number 5012
_diffrn_reflns_theta_full 24.998
_diffrn_reflns_theta_max 24.998
_diffrn_reflns_theta_min 2.957
_diffrn_source 'fine-focus sealed tube'
_exptl_absorpt_coefficient_mu 2.217
_exptl_absorpt_correction_T_max 1.0000
_exptl_absorpt_correction_T_min 0.9076
_exptl_absorpt_correction_type multi-scan
_exptl_absorpt_process_details
;
(<i>CrystalClear</i>; Rigaku, 2008)
;
_exptl_crystal_colour 'clear light red'
_exptl_crystal_density_diffrn 2.046
_exptl_crystal_description plate
_exptl_crystal_F_000 480
_exptl_crystal_size_max 0.30
_exptl_crystal_size_mid 0.25
_exptl_crystal_size_min 0.05
_refine_diff_density_max 0.798
_refine_diff_density_min -0.413
_refine_ls_extinction_method none
_refine_ls_goodness_of_fit_ref 1.039
_refine_ls_hydrogen_treatment constr
_refine_ls_matrix_type full
_refine_ls_number_parameters 244
_refine_ls_number_reflns 2619
_refine_ls_number_restraints 0
_refine_ls_restrained_S_all 1.039
_refine_ls_R_factor_all 0.0432
_refine_ls_R_factor_gt 0.0350
_refine_ls_shift/su_max 0.000
_refine_ls_shift/su_mean 0.000
_refine_ls_structure_factor_coef Fsqd
_refine_ls_weighting_details 'w=1/[\s^2^(Fo^2^)+(0.0350P)^2^+1.7231P] where P=(Fo^2^+2Fc^2^)/3'
_refine_ls_weighting_scheme calc
_refine_ls_wR_factor_gt 0.0793
_refine_ls_wR_factor_ref 0.0839
_reflns_number_gt 2245
_reflns_number_total 2619
_reflns_threshold_expression 'I > 2\s(I)'
_cod_data_source_file wm5615sup1.cif
_cod_data_source_block I
_cod_original_formula_sum 'C12 H14.20 Co2 N O11.60'
_cod_database_code 2243900
_shelx_space_group_comment
;
The symmetry employed for this shelxl refinement is uniquely defined
by the following loop, which should always be used as a source of
symmetry information in preference to the above space-group names.
They are only intended as comments.
;

loop_
_space_group_symop_operation_xyz
'x, y, z'
'-x, -y, -z'

loop_
_atom_site_type_symbol
_atom_site_label
_atom_site_fract_x
_atom_site_fract_y
_atom_site_fract_z
_atom_site_U_iso_or_equiv
_atom_site_adp_type
_atom_site_calc_flag
_atom_site_occupancy
_atom_site_disorder_assembly
_atom_site_disorder_group
Co Co1 0.29415(6) 0.45959(5) 0.48240(5) 0.01675(15) Uani d 1 . .
O O5 0.0863(3) 0.3198(3) 0.4645(3) 0.0269(6) Uani d 1 . .
C C1 0.2786(4) 0.7012(4) 0.3125(4) 0.0166(8) Uani d 1 . .
O O7 0.4739(3) 0.3593(3) 0.4646(3) 0.0194(6) Uani d 1 . .
C C2 0.2925(4) 0.6185(4) 0.1820(4) 0.0163(8) Uani d 1 . .
Co Co2 -0.25268(6) 0.14862(5) 0.47212(5) 0.01611(15) Uani d 1 . .
O O2 0.3336(3) 0.8376(3) 0.3404(3) 0.0213(6) Uani d 1 . .
C C3 0.3371(5) 0.7042(4) 0.0822(4) 0.0209(8) Uani d 1 . .
H H3 0.362867 0.806555 0.103109 0.025 Uiso calc 1 . .
C C4 0.3438(5) 0.6402(4) -0.0464(4) 0.0208(8) Uani d 1 . .
H H4 0.376198 0.698823 -0.110146 0.025 Uiso calc 1 . .
C C5 0.3021(4) 0.4882(4) -0.0798(4) 0.0170(8) Uani d 1 . .
C C6 0.2603(4) 0.4025(4) 0.0199(4) 0.0185(8) Uani d 1 . .
H H6 0.232662 0.300415 -0.002608 0.022 Uiso calc 1 . .
O O9 -0.3388(3) -0.0735(3) 0.4106(3) 0.0273(6) Uani d 1 . .
H H9A -0.294396 -0.105535 0.348644 0.041 Uiso d 1 . .
H H9B -0.438376 -0.087425 0.364194 0.041 Uiso d 1 . .
C C7 0.2586(4) 0.4641(4) 0.1514(4) 0.0166(8) Uani d 1 . .
C C8 0.2993(4) 0.4154(4) -0.2221(4) 0.0203(8) Uani d 1 . .
O O8 0.5342(3) 0.1757(3) 0.3424(3) 0.0214(6) Uani d 1 . .
C C9 0.0396(4) 0.3315(4) 0.2165(4) 0.0203(8) Uani d 1 . .
H H9C -0.000542 0.253614 0.137501 0.024 Uiso calc 1 . .
H H9D -0.004209 0.417680 0.188115 0.024 Uiso calc 1 . .
C C10 -0.0098(4) 0.2809(4) 0.3444(4) 0.0194(8) Uani d 1 . .
O O4 0.3328(3) 0.5005(3) -0.3085(3) 0.0283(7) Uani d 1 . .
C C13 0.2808(4) 0.2309(4) 0.2585(4) 0.0195(8) Uani d 1 . .
H H13A 0.285691 0.196842 0.164707 0.023 Uiso calc 1 . .
H H13B 0.212473 0.154326 0.287781 0.023 Uiso calc 1 . .
C C12 0.4434(4) 0.2572(4) 0.3616(4) 0.0177(8) Uani d 1 . .
O O3 0.2624(4) 0.2777(3) -0.2452(3) 0.0328(7) Uani d 1 . .
O O6 -0.1453(3) 0.2040(3) 0.3200(3) 0.0242(6) Uani d 1 . .
O O1 0.2057(3) 0.6374(3) 0.3941(3) 0.0194(6) Uani d 1 . .
O O10 -0.0424(3) 0.0957(3) 0.6003(3) 0.0286(6) Uani d 1 . .
H H10A -0.052816 0.076051 0.685363 0.043 Uiso d 1 . .
H H10B 0.017174 0.187022 0.599944 0.043 Uiso d 1 . .
N N1 0.2142(3) 0.3688(3) 0.2523(3) 0.0153(6) Uani d 1 . .
O O11 0.3252(12) 0.0275(10) 0.9277(10) 0.069(2) Uiso d 0.5 . .
O O12 -0.0171(11) 0.0705(10) 0.8922(10) 0.074(2) Uiso d 0.5 . .
O O13 0.2365(15) 0.0205(11) 0.9190(11) 0.047(3) Uiso d 0.35 . .
O O14 0.100(3) 0.029(3) 0.899(3) 0.104(7) Uiso d 0.25 . .

loop_
_atom_site_aniso_label
_atom_site_aniso_U_11
_atom_site_aniso_U_22
_atom_site_aniso_U_33
_atom_site_aniso_U_12
_atom_site_aniso_U_13
_atom_site_aniso_U_23
Co1 0.0195(3) 0.0195(3) 0.0122(3) 0.0038(2) 0.0062(2) 0.00157(19)
O5 0.0250(16) 0.0349(16) 0.0172(14) -0.0055(13) 0.0071(12) 0.0012(12)
C1 0.0154(19) 0.0204(19) 0.0136(18) 0.0037(15) 0.0040(15) 0.0008(14)
O7 0.0190(14) 0.0198(13) 0.0172(13) 0.0035(11) 0.0026(11) -0.0023(10)
C2 0.016(2) 0.0189(18) 0.0141(18) 0.0026(15) 0.0051(15) 0.0004(14)
Co2 0.0175(3) 0.0160(3) 0.0165(3) 0.0032(2) 0.0082(2) 0.00012(19)
O2 0.0288(16) 0.0168(13) 0.0201(14) 0.0024(12) 0.0116(12) -0.0006(10)
C3 0.027(2) 0.0183(18) 0.0181(19) 0.0059(16) 0.0073(16) 0.0019(15)
C4 0.024(2) 0.025(2) 0.0160(19) 0.0061(17) 0.0090(16) 0.0060(15)
C5 0.0161(19) 0.0233(19) 0.0116(17) 0.0038(16) 0.0043(14) 0.0008(14)
C6 0.023(2) 0.0162(17) 0.0161(18) 0.0024(15) 0.0063(15) 0.0007(14)
O9 0.0234(16) 0.0212(14) 0.0379(17) 0.0016(12) 0.0137(13) -0.0051(12)
C7 0.016(2) 0.0223(19) 0.0122(18) 0.0034(16) 0.0061(15) 0.0028(14)
C8 0.021(2) 0.028(2) 0.0118(18) 0.0054(17) 0.0047(15) -0.0001(15)
O8 0.0198(14) 0.0211(13) 0.0235(14) 0.0074(12) 0.0054(11) -0.0018(11)
C9 0.014(2) 0.029(2) 0.0182(19) 0.0028(16) 0.0050(15) 0.0048(16)
C10 0.016(2) 0.0204(19) 0.023(2) 0.0044(16) 0.0073(16) 0.0028(15)
O4 0.0367(18) 0.0335(16) 0.0126(13) -0.0052(13) 0.0117(12) -0.0010(11)
C13 0.023(2) 0.0166(18) 0.0173(19) 0.0030(16) 0.0046(16) 0.0001(14)
C12 0.021(2) 0.0157(18) 0.0188(19) 0.0019(16) 0.0095(16) 0.0052(15)
O3 0.055(2) 0.0272(16) 0.0197(15) 0.0098(14) 0.0167(14) -0.0012(12)
O6 0.0177(15) 0.0345(15) 0.0207(14) 0.0010(12) 0.0085(11) 0.0043(12)
O1 0.0217(14) 0.0209(13) 0.0174(13) 0.0021(11) 0.0107(11) -0.0001(10)
O10 0.0263(16) 0.0333(16) 0.0275(15) 0.0067(13) 0.0076(12) 0.0101(12)
N1 0.0157(16) 0.0177(15) 0.0141(15) 0.0030(13) 0.0063(12) 0.0037(12)

loop_
_atom_type_symbol
_atom_type_description
_atom_type_scat_dispersion_real
_atom_type_scat_dispersion_imag
_atom_type_scat_source
C C 0.0033 0.0016 'International Tables Vol C Tables 4.2.6.8 and 6.1.1.4'
H H 0.0000 0.0000 'International Tables Vol C Tables 4.2.6.8 and 6.1.1.4'
Co Co 0.3494 0.9721 'International Tables Vol C Tables 4.2.6.8 and 6.1.1.4'
N N 0.0061 0.0033 'International Tables Vol C Tables 4.2.6.8 and 6.1.1.4'
O O 0.0106 0.0060 'International Tables Vol C Tables 4.2.6.8 and 6.1.1.4'

loop_
_geom_angle_atom_site_label_1
_geom_angle_atom_site_label_2
_geom_angle_atom_site_label_3
_geom_angle_site_symmetry_1
_geom_angle_site_symmetry_3
_geom_angle
_geom_angle_publ_flag
O5 Co1 O7 . 2_666 170.67(10) ?
O5 Co1 O1 . . 99.02(11) ?
O5 Co1 N1 . . 76.91(11) ?
O7 Co1 O5 . . 115.34(11) ?
O7 Co1 O7 . 2_666 71.31(11) ?
O7 Co1 O1 . . 133.46(10) ?
O7 Co1 N1 . . 78.36(10) ?
O4 Co1 O5 1_556 . 91.10(11) ?
O4 Co1 O7 1_556 2_666 80.73(10) ?
O4 Co1 O7 1_556 . 103.42(11) ?
O4 Co1 O1 1_556 . 106.43(11) ?
O4 Co1 N1 1_556 . 167.23(11) ?
O1 Co1 O7 . 2_666 79.19(9) ?
O1 Co1 N1 . . 80.14(10) ?
N1 Co1 O7 . 2_666 111.56(10) ?
C10 O5 Co1 . . 119.4(2) ?
O2 C1 C2 . . 119.7(3) ?
O2 C1 O1 . . 118.9(3) ?
O1 C1 C2 . . 121.4(3) ?
Co1 O7 Co1 . 2_666 108.69(10) ?
C12 O7 Co1 . 2_666 120.4(2) ?
C12 O7 Co1 . . 116.8(2) ?
C3 C2 C1 . . 116.4(3) ?
C3 C2 C7 . . 118.8(3) ?
C7 C2 C1 . . 124.8(3) ?
O2 Co2 O1 2_566 2_566 59.97(9) ?
O9 Co2 O2 . 2_566 96.68(10) ?
O9 Co2 O8 . 1_455 84.76(11) ?
O9 Co2 O1 . 2_566 156.66(10) ?
O9 Co2 O10 . . 89.06(11) ?
O8 Co2 O2 1_455 2_566 92.24(10) ?
O8 Co2 O1 1_455 2_566 95.29(10) ?
O8 Co2 O10 1_455 . 173.82(11) ?
O6 Co2 O2 . 2_566 161.71(11) ?
O6 Co2 O9 . . 101.55(11) ?
O6 Co2 O8 . 1_455 90.90(11) ?
O6 Co2 O1 . 2_566 101.79(10) ?
O6 Co2 O10 . . 90.63(11) ?
O10 Co2 O2 . 2_566 88.17(11) ?
O10 Co2 O1 . 2_566 90.26(10) ?
C1 O2 Co2 . 2_566 92.0(2) ?
C2 C3 H3 . . 119.3 ?
C4 C3 C2 . . 121.5(3) ?
C4 C3 H3 . . 119.3 ?
C3 C4 H4 . . 120.2 ?
C3 C4 C5 . . 119.7(3) ?
C5 C4 H4 . . 120.2 ?
C4 C5 C6 . . 119.0(3) ?
C4 C5 C8 . . 121.1(3) ?
C6 C5 C8 . . 119.9(3) ?
C5 C6 H6 . . 118.9 ?
C7 C6 C5 . . 122.2(3) ?
C7 C6 H6 . . 118.9 ?
Co2 O9 H9A . . 109.7 ?
Co2 O9 H9B . . 109.8 ?
H9A O9 H9B . . 104.3 ?
C2 C7 N1 . . 121.3(3) ?
C6 C7 C2 . . 118.7(3) ?
C6 C7 N1 . . 119.9(3) ?
O4 C8 C5 . . 116.2(3) ?
O3 C8 C5 . . 118.0(3) ?
O3 C8 O4 . . 125.8(3) ?
C12 O8 Co2 . 1_655 130.6(2) ?
H9C C9 H9D . . 108.2 ?
C10 C9 H9C . . 109.6 ?
C10 C9 H9D . . 109.6 ?
N1 C9 H9C . . 109.6 ?
N1 C9 H9D . . 109.6 ?
N1 C9 C10 . . 110.1(3) ?
O5 C10 C9 . . 117.6(3) ?
O5 C10 O6 . . 125.6(3) ?
O6 C10 C9 . . 116.8(3) ?
C8 O4 Co1 . 1_554 129.3(2) ?
H13A C13 H13B . . 108.0 ?
C12 C13 H13A . . 109.4 ?
C12 C13 H13B . . 109.4 ?
N1 C13 H13A . . 109.4 ?
N1 C13 H13B . . 109.4 ?
N1 C13 C12 . . 111.1(3) ?
O7 C12 C13 . . 116.7(3) ?
O8 C12 O7 . . 125.3(3) ?
O8 C12 C13 . . 117.9(3) ?
C10 O6 Co2 . . 124.7(2) ?
Co1 O1 Co2 . 2_566 119.35(12) ?
C1 O1 Co1 . . 115.4(2) ?
C1 O1 Co2 . 2_566 89.1(2) ?
Co2 O10 H10A . . 110.5 ?
Co2 O10 H10B . . 93.8 ?
H10A O10 H10B . . 114.8 ?
C7 N1 Co1 . . 117.5(2) ?
C7 N1 C9 . . 109.1(3) ?
C7 N1 C13 . . 113.8(3) ?
C9 N1 Co1 . . 105.0(2) ?
C9 N1 C13 . . 110.2(3) ?
C13 N1 Co1 . . 100.6(2) ?
O11 O13 O14 . . 171(2) ?
O12 O14 O13 . . 164(2) ?

loop_
_geom_bond_atom_site_label_1
_geom_bond_atom_site_label_2
_geom_bond_site_symmetry_2
_geom_bond_distance
_geom_bond_publ_flag
Co1 O5 . 2.049(3) y
Co1 O7 . 2.033(3) y
Co1 O7 2_666 2.362(3) y
Co1 O4 1_556 1.992(3) y
Co1 O1 . 2.083(3) y
Co1 N1 . 2.241(3) y
O5 C10 . 1.252(5) ?
C1 C2 . 1.495(5) ?
C1 O2 . 1.258(4) ?
C1 O1 . 1.281(4) ?
O7 C12 . 1.276(4) ?
C2 C3 . 1.401(5) ?
C2 C7 . 1.403(5) ?
Co2 O2 2_566 2.161(2) y
Co2 O9 . 2.057(3) y
Co2 O8 1_455 2.065(3) y
Co2 O6 . 2.038(3) y
Co2 O1 2_566 2.212(2) y
Co2 O10 . 2.126(3) y
C3 H3 . 0.9300 ?
C3 C4 . 1.381(5) ?
C4 H4 . 0.9300 ?
C4 C5 . 1.384(5) ?
C5 C6 . 1.391(5) ?
C5 C8 . 1.504(5) ?
C6 H6 . 0.9300 ?
C6 C7 . 1.383(5) ?
O9 H9A . 0.8744 ?
O9 H9B . 0.8742 ?
C7 N1 . 1.461(4) ?
C8 O4 . 1.258(5) ?
C8 O3 . 1.249(5) ?
O8 C12 . 1.240(4) ?
C9 H9C . 0.9700 ?
C9 H9D . 0.9700 ?
C9 C10 . 1.521(5) ?
C9 N1 . 1.491(5) ?
C10 O6 . 1.259(5) ?
C13 H13A . 0.9700 ?
C13 H13B . 0.9700 ?
C13 C12 . 1.512(5) ?
C13 N1 . 1.492(5) ?
O10 H10A . 0.8942 ?
O10 H10B . 0.9225 ?
O11 O13 . 0.771(12) ?
O12 O14 . 1.17(3) ?
O13 O14 . 1.21(3) ?

loop_
_geom_hbond_atom_site_label_D
_geom_hbond_atom_site_label_H
_geom_hbond_atom_site_label_A
_geom_hbond_site_symmetry_A
_geom_hbond_distance_DH
_geom_hbond_distance_HA
_geom_hbond_distance_DA
_geom_hbond_angle_DHA
_geom_hbond_publ_flag
O9 H9A O3 2 0.87 1.93 2.701(4) 145.7 yes
O9 H9B O2 1_445 0.87 2.00 2.809(4) 153.2 yes
O10 H10A O12 . 0.89 1.98 2.849(10) 163.7 yes
O10 H10B O5 . 0.92 2.02 2.798(4) 140.9 yes

loop_
_geom_torsion_atom_site_label_1
_geom_torsion_atom_site_label_2
_geom_torsion_atom_site_label_3
_geom_torsion_atom_site_label_4
_geom_torsion_site_symmetry_1
_geom_torsion_site_symmetry_2
_geom_torsion_site_symmetry_3
_geom_torsion_site_symmetry_4
_geom_torsion
_geom_torsion_publ_flag
Co1 O5 C10 C9 . . . . 4.5(4) ?
Co1 O5 C10 O6 . . . . -174.9(3) ?
Co1 O7 C12 O8 2_666 . . . 51.6(4) ?
Co1 O7 C12 O8 . . . . -173.0(3) ?
Co1 O7 C12 C13 . . . . 4.5(4) ?
Co1 O7 C12 C13 2_666 . . . -130.8(3) ?
O5 C10 O6 Co2 . . . . 9.2(5) ?
C1 C2 C3 C4 . . . . -175.7(3) ?
C1 C2 C7 C6 . . . . 173.2(3) ?
C1 C2 C7 N1 . . . . -3.7(6) ?
C2 C1 O2 Co2 . . . 2_566 178.1(3) ?
C2 C1 O1 Co1 . . . . 59.6(4) ?
C2 C1 O1 Co2 . . . 2_566 -178.0(3) ?
C2 C3 C4 C5 . . . . 1.6(6) ?
C2 C7 N1 Co1 . . . . -24.7(4) ?
C2 C7 N1 C9 . . . . 94.7(4) ?
C2 C7 N1 C13 . . . . -141.8(3) ?
Co2 O8 C12 O7 1_655 . . . 9.3(5) ?
Co2 O8 C12 C13 1_655 . . . -168.3(2) ?
O2 C1 C2 C3 . . . . -13.0(5) ?
O2 C1 C2 C7 . . . . 169.5(3) ?
O2 C1 O1 Co1 . . . . -123.4(3) ?
O2 C1 O1 Co2 . . . 2_566 -1.0(3) ?
C3 C2 C7 C6 . . . . -4.3(5) ?
C3 C2 C7 N1 . . . . 178.9(3) ?
C3 C4 C5 C6 . . . . -2.6(6) ?
C3 C4 C5 C8 . . . . 176.6(3) ?
C4 C5 C6 C7 . . . . 0.2(6) ?
C4 C5 C8 O4 . . . . -1.8(5) ?
C4 C5 C8 O3 . . . . 179.1(4) ?
C5 C6 C7 C2 . . . . 3.3(6) ?
C5 C6 C7 N1 . . . . -179.8(3) ?
C5 C8 O4 Co1 . . . 1_554 -163.4(2) ?
C6 C5 C8 O4 . . . . 177.4(4) ?
C6 C5 C8 O3 . . . . -1.7(5) ?
C6 C7 N1 Co1 . . . . 158.5(3) ?
C6 C7 N1 C9 . . . . -82.2(4) ?
C6 C7 N1 C13 . . . . 41.4(5) ?
C7 C2 C3 C4 . . . . 1.9(6) ?
C8 C5 C6 C7 . . . . -179.0(3) ?
C9 C10 O6 Co2 . . . . -170.2(2) ?
C10 C9 N1 Co1 . . . . -33.2(3) ?
C10 C9 N1 C7 . . . . -160.1(3) ?
C10 C9 N1 C13 . . . . 74.3(4) ?
C12 C13 N1 Co1 . . . . -40.3(3) ?
C12 C13 N1 C7 . . . . 86.3(4) ?
C12 C13 N1 C9 . . . . -150.7(3) ?
O3 C8 O4 Co1 . . . 1_554 15.5(6) ?
O1 C1 C2 C3 . . . . 164.0(3) ?
O1 C1 C2 C7 . . . . -13.6(6) ?
O1 C1 O2 Co2 . . . 2_566 1.1(3) ?
N1 C9 C10 O5 . . . . 22.0(5) ?
N1 C9 C10 O6 . . . . -158.6(3) ?
N1 C13 C12 O7 . . . . 27.9(4) ?
N1 C13 C12 O8 . . . . -154.3(3) ?
